data_4120157
loop_
_publ_author_name
'Johnathon D. Dooley'
'Suresh Reddy Chidipudi'
'Hon Wai Lam'

_publ_section_title
;
 Catalyst-Controlled Divergent C-H Functionalization of Unsymmetrical
 2-Aryl Cyclic 1,3-Dicarbonyl Compounds with Alkynes and Alkenes
;
_journal_name_full 'Journal of the American Chemical Society'
_journal_page_first 10829
_journal_page_last 10836
_journal_paper_doi 10.1021/ja404867k
_journal_volume 135
_journal_year 2013
_chemical_formula_moiety 'C30 H21 N O2'
_chemical_formula_sum 'C30 H21 N O2'
_chemical_formula_weight 427.48
_chemical_name_systematic
;
 ?
;
_space_group_crystal_system orthorhombic
_space_group_IT_number 33
_space_group_name_Hall 'P 2c -2n'
_space_group_name_H-M_alt 'P n a 21'
_symmetry_space_group_name_Hall 'P 2c -2n'
_symmetry_space_group_name_H-M 'P n a 21'
_atom_sites_solution_hydrogens difmap
_atom_sites_solution_primary direct
_atom_sites_solution_secondary difmap
_audit_creation_method SHELXL-2012
_cell_angle_alpha 90
_cell_angle_beta 90
_cell_angle_gamma 90
_cell_formula_units_Z 4
_cell_length_a 16.7804(2)
_cell_length_b 9.29733(11)
_cell_length_c 13.69152(18)
_cell_measurement_reflns_used 7889
_cell_measurement_temperature 120(2)
_cell_measurement_theta_max 76.0511
_cell_measurement_theta_min 3.2251
_cell_volume 2136.05(5)
_computing_cell_refinement 'CrysAlisPro (Agilent Technologies, 2011)'
_computing_data_collection 'CrysAlisPro (Agilent Technologies, 2011)'
_computing_data_reduction 'CrysAlisPro (Agilent Technologies, 2011)'
_computing_molecular_graphics 'ORTEP3 for Windows (Farrugia, 1997)'
_computing_publication_material 'SHELXTL (Sheldrick, 2008) and local programs'
_computing_structure_refinement 'SHELXL-2012 (Sheldrick, 2012)'
_computing_structure_solution 'SHELXTL (Sheldrick, 2008)'
_diffrn_ambient_temperature 120(2)
_diffrn_detector_area_resol_mean 10.3147
_diffrn_measured_fraction_theta_full 1.000
_diffrn_measured_fraction_theta_max 0.994
_diffrn_measurement_device_type 'Agilent Technologies SuperNova'
_diffrn_measurement_method '\w scans'
_diffrn_radiation_type CuK\a
_diffrn_radiation_wavelength 1.54184
_diffrn_reflns_av_R_equivalents 0.0335
_diffrn_reflns_av_unetI/netI 0.0262
_diffrn_reflns_Laue_measured_fraction_full 1.000
_diffrn_reflns_Laue_measured_fraction_max 0.994
_diffrn_reflns_limit_h_max 21
_diffrn_reflns_limit_h_min -21
_diffrn_reflns_limit_k_max 11
_diffrn_reflns_limit_k_min -11
_diffrn_reflns_limit_l_max 17
_diffrn_reflns_limit_l_min -13
_diffrn_reflns_number 16978
_diffrn_reflns_point_group_measured_fraction_full 0.872
_diffrn_reflns_point_group_measured_fraction_max 0.850
_diffrn_reflns_theta_full 67.684
_diffrn_reflns_theta_max 76.244
_diffrn_reflns_theta_min 5.272
_exptl_absorpt_coefficient_mu 0.654
_exptl_absorpt_correction_T_max 0.979
_exptl_absorpt_correction_T_min 0.895
_exptl_absorpt_correction_type analytical
_exptl_absorpt_process_details
;
CrysAlisPro, Agilent Technologies,
Version 1.171.36.21 (release 14-08-2012 CrysAlis171 .NET)
(compiled Sep 14 2012,17:21:16)
Analytical numeric absorption correction using a multifaceted crystal
   model based on expressions derived by R.C. Clark & J.S. Reid.
(Clark, R. C. & Reid, J. S. (1995). Acta Cryst. A51, 887-897)
;
_exptl_crystal_colour colourless
_exptl_crystal_density_diffrn 1.329
_exptl_crystal_description plate
_exptl_crystal_F_000 896
_exptl_crystal_size_max 0.246
_exptl_crystal_size_mid 0.170
_exptl_crystal_size_min 0.041
_refine_diff_density_max 0.136
_refine_diff_density_min -0.149
_refine_diff_density_rms 0.032
_refine_ls_abs_structure_details
;
 Flack x determined using 1357 quotients [(I+)-(I-)]/[(I+)+(I-)]
 (Parsons and Flack (2004), Acta Cryst. A60, s61).
;
_refine_ls_abs_structure_Flack -0.06(16)
_refine_ls_extinction_method none
_refine_ls_goodness_of_fit_ref 1.053
_refine_ls_hydrogen_treatment constr
_refine_ls_matrix_type full
_refine_ls_number_parameters 299
_refine_ls_number_reflns 3801
_refine_ls_number_restraints 1
_refine_ls_restrained_S_all 1.053
_refine_ls_R_factor_all 0.0317
_refine_ls_R_factor_gt 0.0297
_refine_ls_shift/su_max 0.000
_refine_ls_shift/su_mean 0.000
_refine_ls_structure_factor_coef Fsqd
_refine_ls_weighting_details
;
 w=1/[\s^2^(Fo^2^)+(0.0416P)^2^+0.1872P]
 where P=(Fo^2^+2Fc^2^)/3
;
_refine_ls_weighting_scheme calc
_refine_ls_wR_factor_gt 0.0739
_refine_ls_wR_factor_ref 0.0753
_reflns_Friedel_coverage 0.639
_reflns_Friedel_fraction_full 0.732
_reflns_Friedel_fraction_max 0.693
_reflns_number_gt 3646
_reflns_number_total 3801
_reflns_threshold_expression 'I > 2\s(I)'
_cod_data_source_file ja404867k_si_002.cif
_cod_data_source_block hl3001
_cod_original_cell_volume 2136.06(5)
_cod_database_code 4120157
_shelx_space_group_comment
;
The symmetry employed for this shelxl refinement is uniquely defined
by the following loop, which should always be used as a source of
symmetry information in preference to the above space-group names.
They are only intended as comments.
;
_shelx_estimated_absorpt_t_min 0.856
_shelx_estimated_absorpt_t_max 0.974
_shelxl_version_number 2012-9

loop_
_space_group_symop_operation_xyz
'x, y, z'
'-x, -y, z+1/2'
'x+1/2, -y+1/2, z'
'-x+1/2, y+1/2, z+1/2'

loop_
_atom_site_label
_atom_site_type_symbol
_atom_site_fract_x
_atom_site_fract_y
_atom_site_fract_z
_atom_site_U_iso_or_equiv
_atom_site_adp_type
_atom_site_occupancy
_atom_site_site_symmetry_multiplicity
_atom_site_calc_flag
_atom_site_refinement_flags_posn
_atom_site_refinement_flags_adp
O1 O 0.24733(8) 0.43925(16) 0.44076(12) 0.0315(3) Uani 1 1 d . .
O2 O 0.14700(8) 0.71466(15) 0.17832(12) 0.0285(3) Uani 1 1 d . .
N1 N 0.33366(9) 0.54453(17) 0.33603(13) 0.0227(4) Uani 1 1 d . .
C1 C 0.25859(11) 0.51774(19) 0.37102(16) 0.0220(4) Uani 1 1 d . .
C2 C 0.34866(11) 0.63393(19) 0.25493(16) 0.0216(4) Uani 1 1 d . .
C3 C 0.42735(12) 0.6602(2) 0.22504(18) 0.0282(4) Uani 1 1 d . .
H3 H 0.4703 0.6198 0.2610 0.034 Uiso 1 1 calc R U
C4 C 0.44312(12) 0.7440(2) 0.14387(18) 0.0304(5) Uani 1 1 d . .
H4 H 0.4968 0.7598 0.1244 0.036 Uiso 1 1 calc R U
C5 C 0.38148(13) 0.8054(2) 0.09040(17) 0.0280(4) Uani 1 1 d . .
H5 H 0.3926 0.8626 0.0346 0.034 Uiso 1 1 calc R U
C6 C 0.30330(12) 0.7818(2) 0.11988(16) 0.0237(4) Uani 1 1 d . .
H6 H 0.2608 0.8243 0.0842 0.028 Uiso 1 1 calc R U
C7 C 0.28634(11) 0.69664(19) 0.20111(15) 0.0208(4) Uani 1 1 d . .
C8 C 0.20281(11) 0.67187(19) 0.22753(16) 0.0213(4) Uani 1 1 d . .
C9 C 0.18730(11) 0.5920(2) 0.32381(15) 0.0216(4) Uani 1 1 d . .
C10 C 0.11771(11) 0.4867(2) 0.31482(15) 0.0217(4) Uani 1 1 d . .
C11 C 0.05380(11) 0.53312(19) 0.36622(16) 0.0223(4) Uani 1 1 d . .
C12 C 0.07592(11) 0.6643(2) 0.42052(15) 0.0230(4) Uani 1 1 d . .
C13 C 0.03316(12) 0.7471(2) 0.48723(18) 0.0292(4) Uani 1 1 d . .
H13 H -0.0199 0.7224 0.5046 0.035 Uiso 1 1 calc R U
C14 C 0.07039(14) 0.8678(2) 0.52806(19) 0.0343(5) Uani 1 1 d . .
H14 H 0.0427 0.9242 0.5749 0.041 Uiso 1 1 calc R U
C15 C 0.14720(14) 0.9061(2) 0.50101(19) 0.0327(5) Uani 1 1 d . .
H15 H 0.1709 0.9898 0.5282 0.039 Uiso 1 1 calc R U
C16 C 0.19019(12) 0.8230(2) 0.43425(18) 0.0280(4) Uani 1 1 d . .
H16 H 0.2428 0.8490 0.4156 0.034 Uiso 1 1 calc R U
C17 C 0.15396(12) 0.7016(2) 0.39606(16) 0.0232(4) Uani 1 1 d . .
C18 C 0.12612(11) 0.3487(2) 0.26173(16) 0.0219(4) Uani 1 1 d . .
C19 C 0.16504(13) 0.3380(2) 0.17202(18) 0.0302(5) Uani 1 1 d . .
H19 H 0.1861 0.4220 0.1422 0.036 Uiso 1 1 calc R U
C20 C 0.17333(14) 0.2055(2) 0.12563(19) 0.0334(5) Uani 1 1 d . .
H20 H 0.1997 0.2002 0.0643 0.040 Uiso 1 1 calc R U
C21 C 0.14348(13) 0.0817(2) 0.16799(19) 0.0312(5) Uani 1 1 d . .
H21 H 0.1482 -0.0082 0.1354 0.037 Uiso 1 1 calc R U
C22 C 0.10645(12) 0.0901(2) 0.25897(18) 0.0278(4) Uani 1 1 d . .
H22 H 0.0873 0.0052 0.2897 0.033 Uiso 1 1 calc R U
C23 C 0.09752(11) 0.2220(2) 0.30467(16) 0.0255(4) Uani 1 1 d . .
H23 H 0.0715 0.2267 0.3662 0.031 Uiso 1 1 calc R U
C24 C -0.02749(11) 0.4713(2) 0.36365(17) 0.0236(4) Uani 1 1 d . .
C25 C -0.06222(12) 0.4399(2) 0.27327(18) 0.0287(4) Uani 1 1 d . .
H25 H -0.0323 0.4536 0.2151 0.034 Uiso 1 1 calc R U
C26 C -0.13977(13) 0.3891(2) 0.2673(2) 0.0336(5) Uani 1 1 d . .
H26 H -0.1627 0.3684 0.2054 0.040 Uiso 1 1 calc R U
C27 C -0.18383(12) 0.3684(2) 0.3521(2) 0.0345(5) Uani 1 1 d . .
H27 H -0.2372 0.3346 0.3483 0.041 Uiso 1 1 calc R U
C28 C -0.15011(12) 0.3969(2) 0.4416(2) 0.0319(5) Uani 1 1 d . .
H28 H -0.1800 0.3805 0.4995 0.038 Uiso 1 1 calc R U
C29 C -0.07220(12) 0.4498(2) 0.44815(17) 0.0270(4) Uani 1 1 d . .
H29 H -0.0498 0.4711 0.5102 0.032 Uiso 1 1 calc R U
C30 C 0.40071(12) 0.4720(2) 0.38383(18) 0.0288(5) Uani 1 1 d . .
H30A H 0.4272 0.4083 0.3369 0.043 Uiso 1 1 calc R U
H30B H 0.3810 0.4152 0.4391 0.043 Uiso 1 1 calc R U
H30C H 0.4388 0.5440 0.4075 0.043 Uiso 1 1 calc R U

loop_
_atom_site_aniso_label
_atom_site_aniso_U_11
_atom_site_aniso_U_22
_atom_site_aniso_U_33
_atom_site_aniso_U_23
_atom_site_aniso_U_13
_atom_site_aniso_U_12
O1 0.0285(7) 0.0358(8) 0.0301(8) 0.0158(7) 0.0021(7) 0.0038(6)
O2 0.0241(6) 0.0310(7) 0.0305(8) 0.0108(7) -0.0059(6) -0.0013(5)
N1 0.0202(7) 0.0229(7) 0.0251(9) 0.0055(7) -0.0039(7) 0.0000(6)
C1 0.0243(9) 0.0205(8) 0.0211(9) 0.0022(8) -0.0013(8) -0.0002(7)
C2 0.0234(8) 0.0183(8) 0.0233(10) 0.0015(8) -0.0011(8) -0.0022(7)
C3 0.0229(9) 0.0272(9) 0.0345(12) 0.0037(9) -0.0002(9) -0.0015(7)
C4 0.0248(9) 0.0298(10) 0.0366(13) 0.0024(9) 0.0059(9) -0.0025(8)
C5 0.0332(10) 0.0254(9) 0.0254(11) 0.0035(8) 0.0041(9) -0.0043(8)
C6 0.0293(10) 0.0204(8) 0.0213(10) 0.0008(8) -0.0004(8) -0.0015(7)
C7 0.0232(8) 0.0186(8) 0.0206(10) -0.0003(7) -0.0009(7) -0.0021(7)
C8 0.0240(9) 0.0185(8) 0.0214(9) 0.0018(8) -0.0017(8) -0.0013(7)
C9 0.0194(8) 0.0220(8) 0.0233(10) 0.0040(8) -0.0008(7) -0.0015(7)
C10 0.0213(8) 0.0216(8) 0.0221(10) 0.0046(8) -0.0011(8) -0.0013(7)
C11 0.0226(9) 0.0208(8) 0.0236(10) 0.0028(8) -0.0009(8) 0.0020(7)
C12 0.0242(9) 0.0200(8) 0.0248(11) 0.0026(8) -0.0031(8) 0.0023(7)
C13 0.0278(10) 0.0285(9) 0.0314(11) -0.0007(9) 0.0002(9) 0.0042(8)
C14 0.0384(11) 0.0290(10) 0.0355(13) -0.0091(10) -0.0032(10) 0.0076(9)
C15 0.0388(12) 0.0234(10) 0.0359(13) -0.0051(10) -0.0090(10) -0.0005(8)
C16 0.0303(9) 0.0228(9) 0.0309(11) 0.0032(9) -0.0065(9) -0.0021(7)
C17 0.0260(9) 0.0199(8) 0.0236(10) 0.0029(8) -0.0038(8) 0.0012(7)
C18 0.0213(8) 0.0215(9) 0.0231(10) 0.0003(8) -0.0008(8) 0.0006(6)
C19 0.0340(10) 0.0260(9) 0.0306(12) 0.0010(9) 0.0076(10) -0.0018(8)
C20 0.0386(11) 0.0332(11) 0.0282(12) -0.0040(10) 0.0064(10) 0.0026(9)
C21 0.0303(10) 0.0252(9) 0.0380(13) -0.0080(10) -0.0038(10) 0.0027(8)
C22 0.0254(9) 0.0228(9) 0.0350(12) 0.0011(9) -0.0022(9) -0.0027(7)
C23 0.0233(8) 0.0250(9) 0.0284(11) 0.0013(8) -0.0001(8) -0.0010(7)
C24 0.0218(9) 0.0204(8) 0.0284(10) 0.0031(8) 0.0005(8) 0.0021(6)
C25 0.0283(9) 0.0263(9) 0.0316(12) 0.0046(9) -0.0023(9) -0.0007(8)
C26 0.0283(9) 0.0306(10) 0.0420(14) 0.0025(10) -0.0116(10) -0.0026(8)
C27 0.0218(9) 0.0251(9) 0.0567(16) 0.0027(11) -0.0022(10) -0.0012(7)
C28 0.0258(9) 0.0256(9) 0.0444(14) 0.0046(10) 0.0099(10) 0.0010(7)
C29 0.0263(9) 0.0246(9) 0.0300(11) 0.0016(8) 0.0030(9) 0.0024(8)
C30 0.0221(9) 0.0284(9) 0.0360(13) 0.0097(9) -0.0071(9) 0.0012(8)

loop_
_atom_type_symbol
_atom_type_description
_atom_type_scat_dispersion_real
_atom_type_scat_dispersion_imag
_atom_type_scat_source
C C 0.0181 0.0091 'International Tables Vol C Tables 4.2.6.8 and 6.1.1.4'
H H 0.0000 0.0000 'International Tables Vol C Tables 4.2.6.8 and 6.1.1.4'
N N 0.0311 0.0180 'International Tables Vol C Tables 4.2.6.8 and 6.1.1.4'
O O 0.0492 0.0322 'International Tables Vol C Tables 4.2.6.8 and 6.1.1.4'

loop_
_geom_angle_atom_site_label_1
_geom_angle_atom_site_label_2
_geom_angle_atom_site_label_3
_geom_angle
C1 N1 C2 123.13(16)
C1 N1 C30 117.76(16)
C2 N1 C30 119.08(16)
O1 C1 N1 121.74(18)
O1 C1 C9 118.84(17)
N1 C1 C9 119.38(17)
N1 C2 C3 120.00(18)
N1 C2 C7 121.64(17)
C3 C2 C7 118.35(19)
C2 C3 H3 119.6
C2 C3 C4 120.8(2)
H3 C3 C4 119.6
C3 C4 H4 119.6
C3 C4 C5 120.82(19)
H4 C4 C5 119.6
C4 C5 H5 120.5
C4 C5 C6 119.0(2)
H5 C5 C6 120.5
C5 C6 H6 119.5
C5 C6 C7 120.91(19)
H6 C6 C7 119.5
C2 C7 C6 120.11(18)
C2 C7 C8 121.12(17)
C6 C7 C8 118.76(18)
O2 C8 C7 123.12(19)
O2 C8 C9 120.11(17)
C7 C8 C9 116.74(16)
C1 C9 C8 116.75(16)
C1 C9 C10 110.11(15)
C1 C9 C17 108.36(17)
C8 C9 C10 111.73(16)
C8 C9 C17 107.16(15)
C10 C9 C17 101.53(15)
C9 C10 C11 111.06(17)
C9 C10 C18 121.41(16)
C11 C10 C18 127.37(17)
C10 C11 C12 109.04(16)
C10 C11 C24 126.43(18)
C12 C11 C24 124.37(18)
C11 C12 C13 131.10(18)
C11 C12 C17 108.71(17)
C13 C12 C17 120.19(19)
C12 C13 H13 120.8
C12 C13 C14 118.3(2)
H13 C13 C14 120.8
C13 C14 H14 119.6
C13 C14 C15 120.9(2)
H14 C14 C15 119.6
C14 C15 H15 119.6
C14 C15 C16 120.83(19)
H15 C15 C16 119.6
C15 C16 H16 121.0
C15 C16 C17 118.1(2)
H16 C16 C17 121.0
C9 C17 C12 109.46(17)
C9 C17 C16 128.92(19)
C12 C17 C16 121.6(2)
C10 C18 C19 122.59(17)
C10 C18 C23 119.30(18)
C19 C18 C23 118.04(18)
C18 C19 H19 119.6
C18 C19 C20 120.8(2)
H19 C19 C20 119.6
C19 C20 H20 119.7
C19 C20 C21 120.6(2)
H20 C20 C21 119.7
C20 C21 H21 120.4
C20 C21 C22 119.29(19)
H21 C21 C22 120.4
C21 C22 H22 119.9
C21 C22 C23 120.12(19)
H22 C22 C23 119.9
C18 C23 C22 121.2(2)
C18 C23 H23 119.4
C22 C23 H23 119.4
C11 C24 C25 119.07(19)
C11 C24 C29 122.1(2)
C25 C24 C29 118.71(18)
C24 C25 H25 119.5
C24 C25 C26 121.0(2)
H25 C25 C26 119.5
C25 C26 H26 120.1
C25 C26 C27 119.8(2)
H26 C26 C27 120.1
C26 C27 H27 120.0
C26 C27 C28 119.93(19)
H27 C27 C28 120.0
C27 C28 H28 119.7
C27 C28 C29 120.6(2)
H28 C28 C29 119.7
C24 C29 C28 120.0(2)
C24 C29 H29 120.0
C28 C29 H29 120.0
N1 C30 H30A 109.5
N1 C30 H30B 109.5
N1 C30 H30C 109.5
H30A C30 H30B 109.5
H30A C30 H30C 109.5
H30B C30 H30C 109.5

loop_
_geom_bond_atom_site_label_1
_geom_bond_atom_site_label_2
_geom_bond_distance
O1 C1 1.216(3)
O2 C8 1.220(2)
N1 C1 1.371(2)
N1 C2 1.410(3)
N1 C30 1.466(2)
C1 C9 1.525(3)
C2 C3 1.404(3)
C2 C7 1.406(3)
C3 H3 0.950
C3 C4 1.383(3)
C4 H4 0.950
C4 C5 1.390(3)
C5 H5 0.950
C5 C6 1.390(3)
C6 H6 0.950
C6 C7 1.395(3)
C7 C8 1.466(3)
C8 C9 1.535(3)
C9 C10 1.529(3)
C9 C17 1.527(3)
C10 C11 1.353(3)
C10 C18 1.481(3)
C11 C12 1.476(3)
C11 C24 1.481(2)
C12 C13 1.394(3)
C12 C17 1.396(3)
C13 H13 0.950
C13 C14 1.400(3)
C14 H14 0.950
C14 C15 1.387(3)
C15 H15 0.950
C15 C16 1.397(3)
C16 H16 0.950
C16 C17 1.384(3)
C18 C19 1.395(3)
C18 C23 1.401(3)
C19 H19 0.950
C19 C20 1.393(3)
C20 H20 0.950
C20 C21 1.383(3)
C21 H21 0.950
C21 C22 1.394(3)
C22 H22 0.950
C22 C23 1.385(3)
C23 H23 0.950
C24 C25 1.399(3)
C24 C29 1.393(3)
C25 H25 0.950
C25 C26 1.387(3)
C26 H26 0.950
C26 C27 1.390(4)
C27 H27 0.950
C27 C28 1.375(4)
C28 H28 0.950
C28 C29 1.400(3)
C29 H29 0.950
C30 H30A 0.980
C30 H30B 0.980
C30 H30C 0.980

loop_
_geom_torsion_atom_site_label_1
_geom_torsion_atom_site_label_2
_geom_torsion_atom_site_label_3
_geom_torsion_atom_site_label_4
_geom_torsion
C2 N1 C1 O1 179.46(19)
C2 N1 C1 C9 -2.7(3)
C30 N1 C1 O1 1.7(3)
C30 N1 C1 C9 179.54(18)
C1 N1 C2 C3 177.97(19)
C1 N1 C2 C7 -3.2(3)
C30 N1 C2 C3 -4.3(3)
C30 N1 C2 C7 174.58(18)
N1 C2 C3 C4 178.0(2)
C7 C2 C3 C4 -0.9(3)
C2 C3 C4 C5 0.6(3)
C3 C4 C5 C6 0.2(3)
C4 C5 C6 C7 -0.7(3)
C5 C6 C7 C2 0.4(3)
C5 C6 C7 C8 -178.33(19)
N1 C2 C7 C6 -178.48(17)
N1 C2 C7 C8 0.2(3)
C3 C2 C7 C6 0.4(3)
C3 C2 C7 C8 179.09(19)
C2 C7 C8 O2 -173.95(19)
C2 C7 C8 C9 8.0(3)
C6 C7 C8 O2 4.8(3)
C6 C7 C8 C9 -173.30(17)
O1 C1 C9 C8 -171.37(18)
O1 C1 C9 C10 -42.6(3)
O1 C1 C9 C17 67.6(2)
N1 C1 C9 C8 10.7(3)
N1 C1 C9 C10 139.45(18)
N1 C1 C9 C17 -110.3(2)
O2 C8 C9 C1 168.83(18)
O2 C8 C9 C10 40.9(2)
O2 C8 C9 C17 -69.5(2)
C7 C8 C9 C1 -13.0(2)
C7 C8 C9 C10 -141.00(17)
C7 C8 C9 C17 108.63(19)
C1 C9 C10 C11 118.79(19)
C1 C9 C10 C18 -56.9(2)
C8 C9 C10 C11 -109.77(19)
C8 C9 C10 C18 74.5(2)
C17 C9 C10 C11 4.1(2)
C17 C9 C10 C18 -171.54(18)
C9 C10 C11 C12 -4.9(2)
C9 C10 C11 C24 170.65(19)
C18 C10 C11 C12 170.51(19)
C18 C10 C11 C24 -14.0(3)
C10 C11 C12 C13 -175.9(2)
C10 C11 C12 C17 3.6(2)
C24 C11 C12 C13 8.4(3)
C24 C11 C12 C17 -172.05(19)
C11 C12 C13 C14 179.7(2)
C17 C12 C13 C14 0.3(3)
C12 C13 C14 C15 1.6(3)
C13 C14 C15 C16 -1.7(4)
C14 C15 C16 C17 0.0(3)
C15 C16 C17 C9 -179.1(2)
C15 C16 C17 C12 1.9(3)
C11 C12 C17 C9 -0.8(2)
C11 C12 C17 C16 178.37(19)
C13 C12 C17 C9 178.76(19)
C13 C12 C17 C16 -2.1(3)
C1 C9 C17 C12 -117.77(18)
C1 C9 C17 C16 63.1(3)
C8 C9 C17 C12 115.45(18)
C8 C9 C17 C16 -63.7(3)
C10 C9 C17 C12 -1.8(2)
C10 C9 C17 C16 179.1(2)
C9 C10 C18 C19 -43.5(3)
C9 C10 C18 C23 133.4(2)
C11 C10 C18 C19 141.6(2)
C11 C10 C18 C23 -41.6(3)
C10 C18 C19 C20 178.4(2)
C23 C18 C19 C20 1.6(3)
C18 C19 C20 C21 -0.4(4)
C19 C20 C21 C22 -1.5(3)
C20 C21 C22 C23 2.1(3)
C21 C22 C23 C18 -0.9(3)
C10 C18 C23 C22 -177.91(18)
C19 C18 C23 C22 -0.9(3)
C10 C11 C24 C25 -46.4(3)
C10 C11 C24 C29 136.8(2)
C12 C11 C24 C25 128.5(2)
C12 C11 C24 C29 -48.3(3)
C11 C24 C25 C26 -176.57(18)
C29 C24 C25 C26 0.3(3)
C24 C25 C26 C27 -0.2(3)
C25 C26 C27 C28 -0.7(3)
C26 C27 C28 C29 1.5(3)
C11 C24 C29 C28 177.22(18)
C25 C24 C29 C28 0.4(3)
C27 C28 C29 C24 -1.3(3)
